data_8103902
loop_
_publ_author_name
'Somer, M.'
'Carrillo-Cabrera, W.'
'Peters, K.'
'von Schnering, H.G.'

_publ_section_title
;
 Crystal structure of tetrastrontium triarsenide, Sr4 As3
;
_journal_coden_ASTM ZEKRDZ
_journal_issue 11
_journal_name_full
;
 Zeitschrift f\"ur Kristallographie - Crystalline Materials
;
_journal_page_first 876
_journal_page_last 876
_journal_paper_doi 10.1524/zkri.1995.210.11.876
_journal_volume 210
_journal_year 1995
_chemical_formula_sum 'As3 Sr4'
_chemical_name_systematic 'Sr4 As3'
_space_group_IT_number 55
_symmetry_space_group_name_Hall '-P 2 2ab'
_symmetry_space_group_name_H-M 'P b a m'
_cell_angle_alpha 90
_cell_angle_beta 90
_cell_angle_gamma 90
_cell_formula_units_Z 8
_cell_length_a 12.775
_cell_length_b 12.185
_cell_length_c 10.958
_cell_volume 1705.759
_cod_data_source_file Somer_ZEKRDZ_1995_1853.cif
_cod_data_source_block As3Sr4
_cod_depositor_comments
;
 Updated the bibliographical information.

 Antanas Vaitkus,
 2019-09-05
;
_cod_database_code 8103902

loop_
_symmetry_equiv_pos_as_xyz
x,y,z
-x,-y,z
x+1/2,-y+1/2,-z
-x+1/2,y+1/2,-z
-x,-y,-z
x,y,-z
-x-1/2,y-1/2,z
x-1/2,-y-1/2,z

loop_
_atom_site_label
_atom_site_type_symbol
_atom_site_fract_x
_atom_site_fract_y
_atom_site_fract_z
_atom_site_occupancy
_atom_site_U_iso_or_equiv
As2 As-3 0.11352 0.13559 0.5 1 0.0
Sr5 Sr+2 0.13505 0.87512 0.5 1 0.0
Sr2 Sr+2 0.23493 0.59451 0.2765 1 0.0
As1 As-2 0 0.5 0.11645 1 0.0
Sr6 Sr+2 0 0 0.18536 1 0.0
As3 As-3 0.82323 0.16303 0.76591 1 0.0
Sr4 Sr+2 0.0662 0.32403 0.32115 1 0.0
Sr3 Sr+2 0.42153 0.22509 0 1 0.0
As4 As-2 0.09199 0.53721 0.5 1 0.0
Sr1 Sr+2 0.20744 0.39897 0 1 0.0
As5 As-3 0.14233 0.13976 0 1 0.0
